data_7013265
loop_
_publ_author_name
'Thierry Aza\"is'
'Christian Bonhomme'
'Laure Bonhomme-Coury'
'Guido Kickelbick'

_publ_section_title
;
 Aluminophosphonate clusters: a new architecture
;
_journal_issue 16
_journal_name_full 'Dalton Trans.'
_journal_page_first 3158
_journal_page_last 3159
_journal_paper_doi 10.1039/b305982k
_journal_year 2003
_chemical_formula_sum 'C40 H81 Al2.5 Cl2.5 O14 P2'
_chemical_formula_weight 1003.15
_chemical_name_systematic
;
?
;
_space_group_IT_number 45
_symmetry_space_group_name_Hall 'I 2 -2c'
_symmetry_space_group_name_H-M 'I b a 2'
_atom_sites_solution_hydrogens geom
_atom_sites_solution_primary direct
_atom_sites_solution_secondary difmap
_audit_creation_method SHELXL-97
_cell_angle_alpha 90.00
_cell_angle_beta 90.00
_cell_angle_gamma 90.00
_cell_formula_units_Z 8
_cell_length_a 20.56(2)
_cell_length_b 22.659(16)
_cell_length_c 24.35(3)
_cell_measurement_temperature 213(2)
_cell_volume 11344(2)
_computing_cell_refinement 'Saint (Bruker-AXS, 1997)'
_computing_data_collection 'Smart (Bruker-AXS, 1997)'
_computing_data_reduction 'Saint (Bruker-AXS, 1997)'
_computing_molecular_graphics 'Shelxtl V5.1 (Bruker_AXS, 1998)'
_computing_publication_material 'Shelxl-97 (Sheldrick, 1997)'
_computing_structure_refinement 'Shelxl-97 (Sheldrick, 1997)'
_computing_structure_solution 'Shelxs-97 (Sheldrick, 1997)'
_diffrn_ambient_temperature 213(2)
_diffrn_measured_fraction_theta_full 0.986
_diffrn_measured_fraction_theta_max 0.986
_diffrn_measurement_method \w-scans
_diffrn_radiation_monochromator graphite
_diffrn_radiation_source 'fine-focus sealed tube'
_diffrn_radiation_type MoK\a
_diffrn_radiation_wavelength 0.71073
_diffrn_reflns_av_R_equivalents 0.0252
_diffrn_reflns_av_sigmaI/netI 0.0259
_diffrn_reflns_limit_h_max 24
_diffrn_reflns_limit_h_min -24
_diffrn_reflns_limit_k_max 26
_diffrn_reflns_limit_k_min -25
_diffrn_reflns_limit_l_max 28
_diffrn_reflns_limit_l_min -23
_diffrn_reflns_number 28386
_diffrn_reflns_theta_full 24.70
_diffrn_reflns_theta_max 24.70
_diffrn_reflns_theta_min 1.67
_diffrn_standards_decay_% 0
_exptl_absorpt_coefficient_mu 0.285
_exptl_absorpt_correction_T_max 0.8705
_exptl_absorpt_correction_T_min 0.8081
_exptl_absorpt_correction_type multi-scan
_exptl_absorpt_process_details 'SADABS (Sheldrick, 1996)'
_exptl_crystal_colour colorless
_exptl_crystal_density_diffrn 1.164
_exptl_crystal_density_method 'not measured'
_exptl_crystal_description irregular
_exptl_crystal_F_000 4224
_exptl_crystal_size_max 0.78
_exptl_crystal_size_mid 0.60
_exptl_crystal_size_min 0.50
_refine_diff_density_max 1.762
_refine_diff_density_min -0.435
_refine_diff_density_rms 0.090
_refine_ls_abs_structure_details 'Flack H D (1983), Acta Cryst. A39, 876-881'
_refine_ls_abs_structure_Flack -0.06(12)
_refine_ls_extinction_coef 0.00082(19)
_refine_ls_extinction_expression Fc^*^=kFc[1+0.001xFc^2^\l^3^/sin(2\q)]^-1/4^
_refine_ls_extinction_method SHELXL
_refine_ls_goodness_of_fit_ref 1.034
_refine_ls_hydrogen_treatment mixed
_refine_ls_matrix_type full
_refine_ls_number_parameters 574
_refine_ls_number_reflns 8462
_refine_ls_number_restraints 4
_refine_ls_restrained_S_all 1.034
_refine_ls_R_factor_all 0.0824
_refine_ls_R_factor_gt 0.0763
_refine_ls_shift/su_max 0.469
_refine_ls_shift/su_mean 0.001
_refine_ls_structure_factor_coef Fsqd
_refine_ls_weighting_details 'calc w=1/[\s^2^(Fo^2^)+(0.1679P)^2^+14.8217P] where P=(Fo^2^+2Fc^2^)/3'
_refine_ls_weighting_scheme calc
_refine_ls_wR_factor_gt 0.2108
_refine_ls_wR_factor_ref 0.2224
_reflns_number_gt 7672
_reflns_number_total 8462
_reflns_threshold_expression >2sigma(I)
_cod_data_source_file b305982k.txt
_cod_data_source_block paris2
_cod_original_cell_volume 11344(20)
_cod_original_formula_sum 'C40 H81 Al2.50 Cl2.50 O14 P2'
_cod_database_code 7013265

loop_
_symmetry_equiv_pos_as_xyz
'x, y, z'
'-x, -y, z'
'x+1/2, -y+1/2, z'
'-x+1/2, y+1/2, z'
'x+1/2, y+1/2, z+1/2'
'-x+1/2, -y+1/2, z+1/2'
'x+1, -y+1, z+1/2'
'-x+1, y+1, z+1/2'

loop_
_atom_site_label
_atom_site_type_symbol
_atom_site_fract_x
_atom_site_fract_y
_atom_site_fract_z
_atom_site_U_iso_or_equiv
_atom_site_adp_type
_atom_site_occupancy
_atom_site_symmetry_multiplicity
_atom_site_calc_flag
_atom_site_refinement_flags
_atom_site_disorder_assembly
_atom_site_disorder_group
Al1 Al 0.5000 0.0000 0.16196(8) 0.0377(4) Uani 1 2 d S . .
O1 O 0.51159(18) 0.06058(15) 0.11897(17) 0.0501(8) Uani 1 1 d . . .
Cl1 Cl 0.87431(12) 0.76005(10) 0.35430(10) 0.0989(8) Uani 1 1 d . . .
P1 P 0.55506(6) 0.11576(5) 0.11324(5) 0.0387(3) Uani 1 1 d . . .
Al2 Al 0.70005(7) 0.08247(6) 0.11337(7) 0.0439(4) Uani 1 1 d . . .
O2 O 0.61887(17) 0.10136(15) 0.08496(15) 0.0438(7) Uani 1 1 d . . .
Cl2 Cl 0.27937(12) 0.25483(11) 0.14391(11) 0.0779(7) Uani 0.75 1 d P . .
Al3 Al 0.63134(7) 0.15296(6) 0.22088(7) 0.0439(4) Uani 1 1 d . . .
O3 O 0.56515(16) 0.14347(15) 0.16957(14) 0.0436(8) Uani 1 1 d . . .
Cl3 Cl 0.84738(17) 0.99989(18) 1.0218(2) 0.1300(16) Uani 0.75 1 d P . .
C4 C 0.5098(3) 0.1637(2) 0.0685(2) 0.0453(11) Uani 1 1 d . . .
C5 C 0.5268(4) 0.1689(3) 0.0126(3) 0.0694(18) Uani 1 1 d . . .
H5A H 0.5642 0.1501 -0.0010 0.083 Uiso 1 1 calc R . .
C6 C 0.4875(5) 0.2023(4) -0.0225(3) 0.091(3) Uani 1 1 d . . .
H6A H 0.4973 0.2041 -0.0601 0.109 Uiso 1 1 calc R . .
C7 C 0.4357(4) 0.2320(4) -0.0029(3) 0.085(2) Uani 1 1 d . . .
H7A H 0.4101 0.2549 -0.0268 0.102 Uiso 1 1 calc R . .
C8 C 0.4198(4) 0.2289(4) 0.0527(4) 0.084(2) Uani 1 1 d . . .
H8A H 0.3843 0.2506 0.0661 0.101 Uiso 1 1 calc R . .
C9 C 0.4556(3) 0.1945(3) 0.0880(3) 0.0672(17) Uani 1 1 d . . .
H9A H 0.4436 0.1917 0.1252 0.081 Uiso 1 1 calc R . .
P10 P 0.63532(6) 0.01636(5) 0.21402(6) 0.0395(3) Uani 1 1 d . . .
O11 O 0.67064(18) 0.02255(14) 0.15887(16) 0.0466(8) Uani 1 1 d . . .
O12 O 0.56728(17) -0.01003(16) 0.20432(18) 0.0520(9) Uani 1 1 d . . .
O13 O 0.63083(17) 0.07457(16) 0.24510(16) 0.0473(8) Uani 1 1 d . . .
C14 C 0.6775(2) -0.0378(2) 0.2549(2) 0.0482(12) Uani 1 1 d . . .
C15 C 0.6985(4) -0.0262(3) 0.3085(3) 0.0742(19) Uani 1 1 d . . .
H15A H 0.6885 0.0102 0.3249 0.089 Uiso 1 1 calc R . .
C16 C 0.7340(6) -0.0683(4) 0.3378(4) 0.105(3) Uani 1 1 d . . .
H16A H 0.7486 -0.0598 0.3736 0.125 Uiso 1 1 calc R . .
C17 C 0.7475(4) -0.1221(3) 0.3142(4) 0.085(2) Uani 1 1 d . . .
H17B H 0.7722 -0.1501 0.3336 0.102 Uiso 1 1 calc R . .
C18 C 0.7246(4) -0.1353(3) 0.2616(4) 0.078(2) Uani 1 1 d . . .
H18A H 0.7328 -0.1726 0.2462 0.094 Uiso 1 1 calc R . .
C19 C 0.6900(4) -0.0934(3) 0.2321(3) 0.0704(18) Uani 1 1 d . . .
H19A H 0.6749 -0.1023 0.1966 0.085 Uiso 1 1 calc R . .
O20 O 0.7389(2) 0.14395(19) 0.06574(18) 0.0610(10) Uani 1 1 d . . .
H20 H 0.7700 0.1676 0.0836 0.073 Uiso 1 1 calc R . .
C21 C 0.7927(5) 0.1533(5) -0.0218(4) 0.096(3) Uani 1 1 d . . .
H21A H 0.8090 0.1135 -0.0171 0.144 Uiso 1 1 calc R . .
H21B H 0.8238 0.1812 -0.0068 0.144 Uiso 1 1 calc R . .
H21C H 0.7863 0.1613 -0.0605 0.144 Uiso 1 1 calc R . .
C22 C 0.7286(3) 0.1596(3) 0.0081(3) 0.0639(16) Uani 1 1 d . . .
H22A H 0.6981 0.1304 -0.0076 0.077 Uiso 1 1 calc R . .
C23 C 0.6971(7) 0.2186(4) 0.0042(5) 0.113(3) Uani 1 1 d . . .
H23A H 0.7271 0.2484 0.0187 0.136 Uiso 1 1 calc R . .
H23B H 0.6581 0.2188 0.0274 0.136 Uiso 1 1 calc R . .
C24 C 0.6778(13) 0.2358(8) -0.0536(8) 0.222(11) Uani 1 1 d . . .
H24A H 0.6584 0.2748 -0.0533 0.332 Uiso 1 1 calc R . .
H24B H 0.6466 0.2075 -0.0678 0.332 Uiso 1 1 calc R . .
H24C H 0.7161 0.2361 -0.0769 0.332 Uiso 1 1 calc R . .
O25 O 0.7087(2) 0.02711(18) 0.05239(19) 0.0590(10) Uani 1 1 d . . .
H25 H 0.7463 0.0304 0.0305 0.071 Uiso 1 1 calc R . .
C26 C 0.6935(10) -0.0779(5) 0.0531(9) 0.184(9) Uani 1 1 d . . .
H26A H 0.7027 -0.0784 0.0921 0.275 Uiso 1 1 calc R . .
H26B H 0.7336 -0.0828 0.0327 0.275 Uiso 1 1 calc R . .
H26C H 0.6640 -0.1099 0.0442 0.275 Uiso 1 1 calc R . .
C27 C 0.6621(4) -0.0192(3) 0.0376(4) 0.079(2) Uani 1 1 d . . .
H27A H 0.6236 -0.0141 0.0616 0.095 Uiso 1 1 calc R . .
C28 C 0.6396(8) -0.0078(7) -0.0219(6) 0.136(5) Uani 1 1 d D . .
H28A H 0.6237 0.0328 -0.0258 0.163 Uiso 1 1 calc R . .
H28B H 0.6758 -0.0135 -0.0475 0.163 Uiso 1 1 calc R . .
C29 C 0.5874(13) -0.0498(15) -0.0336(10) 0.34(3) Uani 1 1 d D . .
H29A H 0.5726 -0.0445 -0.0711 0.507 Uiso 1 1 calc R . .
H29B H 0.5515 -0.0431 -0.0085 0.507 Uiso 1 1 calc R . .
H29C H 0.6036 -0.0897 -0.0289 0.507 Uiso 1 1 calc R . .
O30 O 0.7912(2) 0.0628(3) 0.1294(2) 0.0815(15) Uani 1 1 d . . .
H30 H 0.8171 0.0646 0.0976 0.098 Uiso 1 1 calc R . .
C31 C 0.8825(9) 0.0938(10) 0.1780(13) 0.232(14) Uani 1 1 d . . .
H31A H 0.9091 0.0858 0.2100 0.348 Uiso 1 1 calc R . .
H31B H 0.8638 0.1329 0.1810 0.348 Uiso 1 1 calc R . .
H31C H 0.9092 0.0916 0.1452 0.348 Uiso 1 1 calc R . .
C32 C 0.8269(5) 0.0472(8) 0.1743(6) 0.151(6) Uani 1 1 d . . .
H32 H 0.7981 0.0577 0.2054 0.182 Uiso 1 1 calc R . .
C33 C 0.8439(8) -0.0053(9) 0.1853(11) 0.197(10) Uani 1 1 d . . .
H33A H 0.8637 -0.0257 0.1540 0.236 Uiso 1 1 calc R . .
H33B H 0.8086 -0.0291 0.2009 0.236 Uiso 1 1 calc R . .
C34 C 0.907(3) 0.020(6) 0.2395(19) 0.79(11) Uani 1 1 d . . .
H34A H 0.9274 -0.0139 0.2559 1.182 Uiso 1 1 calc R . .
H34B H 0.8851 0.0431 0.2677 1.182 Uiso 1 1 calc R . .
H34C H 0.9397 0.0446 0.2218 1.182 Uiso 1 1 calc R . .
O35 O 0.6941(2) 0.17632(18) 0.27823(19) 0.0628(11) Uani 1 1 d . . .
H35 H 0.6870 0.2143 0.2926 0.075 Uiso 1 1 calc R . .
C36 C 0.8068(6) 0.1876(5) 0.2968(7) 0.131(4) Uani 1 1 d . . .
H36A H 0.8135 0.1971 0.2583 0.197 Uiso 1 1 calc R . .
H36B H 0.8455 0.1687 0.3113 0.197 Uiso 1 1 calc R . .
H36C H 0.7981 0.2235 0.3171 0.197 Uiso 1 1 calc R . .
C37 C 0.7492(4) 0.1459(3) 0.3022(4) 0.083(2) Uani 1 1 d . . .
H37 H 0.7581 0.1101 0.2803 0.100 Uiso 1 1 calc R . .
C38 C 0.7378(6) 0.1280(5) 0.3601(5) 0.109(3) Uani 1 1 d . . .
H38A H 0.6979 0.1044 0.3626 0.131 Uiso 1 1 calc R . .
H38B H 0.7325 0.1630 0.3832 0.131 Uiso 1 1 calc R . .
C39 C 0.7973(10) 0.0907(10) 0.3805(10) 0.209(11) Uani 1 1 d . . .
H39A H 0.7895 0.0778 0.4179 0.314 Uiso 1 1 calc R . .
H39B H 0.8363 0.1148 0.3793 0.314 Uiso 1 1 calc R . .
H39C H 0.8028 0.0566 0.3569 0.314 Uiso 1 1 calc R . .
O40 O 0.6392(2) 0.23805(17) 0.2017(2) 0.0679(12) Uani 1 1 d . . .
H40 H 0.6803 0.2542 0.2092 0.081 Uiso 1 1 calc R . .
C41 C 0.5896(8) 0.3307(5) 0.2209(6) 0.132(4) Uani 1 1 d . . .
H41A H 0.5591 0.3602 0.2079 0.198 Uiso 1 1 calc R . .
H41B H 0.6322 0.3484 0.2254 0.198 Uiso 1 1 calc R . .
H41C H 0.5748 0.3153 0.2560 0.198 Uiso 1 1 calc R . .
C42 C 0.5938(5) 0.2795(3) 0.1785(4) 0.092(3) Uani 1 1 d . . .
H42A H 0.5510 0.2595 0.1804 0.110 Uiso 1 1 calc R . .
C43 C 0.6000(8) 0.2977(5) 0.1239(6) 0.145(5) Uani 1 1 d D . .
H43A H 0.5984 0.2638 0.0989 0.174 Uiso 1 1 calc R . .
H43B H 0.6411 0.3187 0.1183 0.174 Uiso 1 1 calc R . .
C44 C 0.5426(14) 0.338(2) 0.114(4) 0.93(12) Uani 1 1 d D . .
H44A H 0.5444 0.3539 0.0773 1.388 Uiso 1 1 calc R . .
H44B H 0.5442 0.3707 0.1404 1.388 Uiso 1 1 calc R . .
H44C H 0.5025 0.3165 0.1193 1.388 Uiso 1 1 calc R . .
O45 O 0.5663(2) 0.1755(2) 0.27385(18) 0.0624(11) Uani 1 1 d . . .
H45 H 0.5769 0.2087 0.2952 0.075 Uiso 1 1 calc R . .
C46 C 0.4499(6) 0.2012(8) 0.2817(12) 0.233(13) Uani 1 1 d . . .
H46A H 0.4493 0.2169 0.2447 0.350 Uiso 1 1 calc R . .
H46B H 0.4607 0.2324 0.3074 0.350 Uiso 1 1 calc R . .
H46C H 0.4074 0.1853 0.2906 0.350 Uiso 1 1 calc R . .
C47 C 0.5037(4) 0.1493(4) 0.2859(4) 0.095(3) Uani 1 1 d . . .
H47A H 0.4943 0.1208 0.2561 0.114 Uiso 1 1 calc R . .
C48 C 0.5173(8) 0.1120(7) 0.3397(5) 0.153(6) Uani 1 1 d D . .
H48A H 0.5522 0.0833 0.3332 0.184 Uiso 1 1 calc R . .
H48B H 0.5303 0.1379 0.3700 0.184 Uiso 1 1 calc R . .
C49 C 0.4555(11) 0.0811(10) 0.3532(9) 0.233(13) Uani 1 1 d D . .
H49A H 0.4610 0.0584 0.3866 0.349 Uiso 1 1 calc R . .
H49B H 0.4439 0.0548 0.3233 0.349 Uiso 1 1 calc R . .
H49C H 0.4211 0.1099 0.3584 0.349 Uiso 1 1 calc R . .
O50 O 0.69795(17) 0.13684(15) 0.17121(15) 0.0468(8) Uani 1 1 d . . .
H50 H 0.7360 0.1593 0.1759 0.056 Uiso 1 1 calc R . .
C90 C 1.006(3) 0.1130(15) 0.974(3) 0.43(4) Uani 1 1 d . . .
C91 C 1.008(2) 0.110(3) 0.888(4) 0.59(9) Uani 1 1 d . . .
C92 C 0.9550(8) 0.0907(7) 0.9262(13) 0.159(8) Uani 1 1 d . . .
C93 C 0.956(5) 0.076(3) 0.859(3) 0.28(4) Uani 0.50 1 d P . .
C94 C 0.914(2) 0.0710(19) 0.878(2) 0.164(14) Uani 0.50 1 d P . .
O95A O 0.9497(8) 0.0231(9) 0.9369(8) 0.100(5) Uani 0.50 1 d P . .
O95B O 0.9594(9) 0.0412(11) 0.9649(9) 0.115(6) Uani 0.50 1 d P . .

loop_
_atom_site_aniso_label
_atom_site_aniso_U_11
_atom_site_aniso_U_22
_atom_site_aniso_U_33
_atom_site_aniso_U_23
_atom_site_aniso_U_13
_atom_site_aniso_U_12
Al1 0.0405(9) 0.0387(9) 0.0339(11) 0.000 0.000 -0.0035(7)
O1 0.0543(18) 0.0464(17) 0.050(2) 0.0123(16) -0.0114(17) -0.0103(15)
Cl1 0.1206(17) 0.0898(13) 0.0864(15) -0.0455(11) -0.0311(12) 0.0406(12)
P1 0.0464(6) 0.0394(6) 0.0304(6) 0.0026(5) -0.0029(5) -0.0018(4)
Al2 0.0426(7) 0.0482(7) 0.0410(8) 0.0025(6) 0.0063(7) -0.0019(5)
O2 0.0503(18) 0.0437(16) 0.0373(19) -0.0002(14) -0.0040(15) 0.0040(14)
Cl2 0.0850(14) 0.0758(13) 0.0730(15) 0.0095(11) 0.0231(12) 0.0389(11)
Al3 0.0534(8) 0.0424(7) 0.0361(8) -0.0032(6) -0.0032(6) -0.0021(6)
O3 0.0420(16) 0.0559(19) 0.0331(19) 0.0007(14) 0.0006(14) 0.0038(13)
Cl3 0.095(2) 0.115(2) 0.180(4) -0.035(2) 0.080(3) 0.0059(18)
C4 0.057(3) 0.045(2) 0.034(3) 0.000(2) -0.002(2) 0.001(2)
C5 0.098(5) 0.072(4) 0.038(3) 0.005(3) 0.000(3) 0.030(3)
C6 0.134(7) 0.096(5) 0.043(4) 0.008(3) 0.008(4) 0.046(5)
C7 0.101(6) 0.089(5) 0.066(5) 0.020(4) -0.009(4) 0.036(4)
C8 0.075(4) 0.101(5) 0.076(5) 0.025(4) 0.011(4) 0.037(4)
C9 0.057(3) 0.092(5) 0.052(4) 0.015(3) 0.007(3) 0.023(3)
P10 0.0426(6) 0.0408(6) 0.0351(7) 0.0052(5) -0.0022(5) -0.0014(5)
O11 0.0562(19) 0.0427(16) 0.041(2) 0.0045(14) 0.0101(16) 0.0034(14)
O12 0.0467(18) 0.0517(19) 0.058(3) 0.0134(16) -0.0090(18) -0.0088(15)
O13 0.056(2) 0.0512(19) 0.034(2) 0.0001(15) 0.0020(15) 0.0019(15)
C14 0.046(3) 0.052(3) 0.046(3) 0.009(2) -0.005(2) 0.000(2)
C15 0.103(5) 0.067(4) 0.052(4) 0.006(3) -0.024(4) 0.019(3)
C16 0.143(8) 0.094(6) 0.076(6) 0.019(5) -0.044(6) 0.014(6)
C17 0.087(5) 0.071(4) 0.097(6) 0.026(4) -0.003(4) 0.028(4)
C18 0.093(5) 0.068(4) 0.075(5) 0.016(3) -0.002(4) 0.022(4)
C19 0.082(4) 0.053(3) 0.076(5) 0.008(3) -0.003(4) 0.008(3)
O20 0.068(2) 0.060(2) 0.055(3) 0.0023(18) 0.016(2) -0.0218(19)
C21 0.090(5) 0.130(7) 0.068(6) 0.009(5) 0.026(4) -0.008(5)
C22 0.072(4) 0.064(3) 0.055(4) 0.007(3) 0.007(3) -0.024(3)
C23 0.161(10) 0.084(5) 0.095(7) 0.019(5) 0.019(7) 0.024(6)
C24 0.35(3) 0.187(15) 0.132(13) 0.115(13) 0.064(16) 0.081(18)
O25 0.062(2) 0.056(2) 0.058(3) -0.0002(18) 0.018(2) -0.0010(17)
C26 0.238(18) 0.078(6) 0.24(2) -0.035(9) 0.117(17) -0.032(8)
C27 0.087(5) 0.066(4) 0.084(6) -0.025(3) 0.037(4) -0.013(3)
C28 0.144(10) 0.159(11) 0.106(10) -0.046(8) 0.013(8) -0.061(9)
C29 0.24(3) 0.65(8) 0.128(19) -0.09(3) -0.063(19) 0.07(4)
O30 0.051(2) 0.102(4) 0.092(4) 0.018(3) 0.011(2) 0.006(2)
C31 0.146(14) 0.220(19) 0.33(4) -0.11(2) -0.109(19) 0.045(13)
C32 0.056(5) 0.263(18) 0.135(11) 0.032(11) -0.018(6) 0.044(8)
C33 0.108(9) 0.207(17) 0.28(3) 0.082(18) -0.032(13) 0.031(11)
C34 0.31(5) 1.9(3) 0.20(4) 0.05(9) -0.04(4) 0.43(12)
O35 0.077(3) 0.056(2) 0.055(3) -0.0103(18) -0.022(2) -0.0034(19)
C36 0.097(7) 0.137(9) 0.160(12) -0.031(9) -0.051(7) 0.003(6)
C37 0.097(5) 0.075(4) 0.077(5) -0.010(4) -0.040(4) -0.001(4)
C38 0.137(9) 0.108(6) 0.083(7) 0.016(5) -0.044(6) -0.017(6)
C39 0.205(18) 0.202(18) 0.22(2) 0.124(16) -0.078(17) -0.024(14)
O40 0.082(3) 0.045(2) 0.076(3) -0.0009(19) -0.008(2) -0.0049(18)
C41 0.178(12) 0.088(6) 0.130(10) 0.001(6) 0.025(9) 0.037(7)
C42 0.111(6) 0.052(3) 0.112(7) 0.020(4) -0.028(5) -0.005(4)
C43 0.193(13) 0.091(7) 0.150(13) 0.037(7) -0.046(11) -0.010(8)
C44 0.22(3) 0.55(8) 2.0(3) 0.89(15) -0.28(8) -0.07(4)
O45 0.070(2) 0.070(3) 0.048(2) -0.0186(19) 0.003(2) 0.0023(19)
C46 0.076(6) 0.181(14) 0.44(4) -0.143(19) 0.092(13) -0.010(7)
C47 0.093(5) 0.113(6) 0.080(6) -0.051(5) 0.038(5) -0.023(5)
C48 0.191(14) 0.194(13) 0.074(7) -0.038(8) 0.065(9) -0.079(11)
C49 0.37(4) 0.198(19) 0.135(16) 0.061(14) -0.06(2) -0.04(2)
O50 0.0479(18) 0.0532(18) 0.039(2) -0.0005(15) -0.0043(15) -0.0119(14)
C90 0.32(5) 0.19(3) 0.78(14) 0.16(5) 0.08(7) 0.12(3)
C91 0.23(4) 0.42(7) 1.1(2) 0.47(10) 0.39(8) 0.21(4)
C92 0.093(8) 0.113(9) 0.27(3) 0.022(13) 0.066(13) 0.018(7)
C93 0.27(7) 0.27(6) 0.30(8) 0.21(6) 0.13(6) 0.15(6)
C94 0.13(2) 0.19(3) 0.18(4) 0.04(3) 0.04(3) 0.03(2)
O95A 0.074(9) 0.126(13) 0.101(13) 0.001(9) 0.031(9) 0.014(8)
O95B 0.087(9) 0.148(16) 0.110(15) -0.011(12) 0.006(10) -0.029(9)

loop_
_atom_type_symbol
_atom_type_description
_atom_type_scat_dispersion_real
_atom_type_scat_dispersion_imag
_atom_type_scat_source
C C 0.0033 0.0016 'International Tables Vol C Tables 4.2.6.8 and 6.1.1.4'
H H 0.0000 0.0000 'International Tables Vol C Tables 4.2.6.8 and 6.1.1.4'
O O 0.0106 0.0060 'International Tables Vol C Tables 4.2.6.8 and 6.1.1.4'
Al Al 0.0645 0.0514 'International Tables Vol C Tables 4.2.6.8 and 6.1.1.4'
P P 0.1023 0.0942 'International Tables Vol C Tables 4.2.6.8 and 6.1.1.4'
Cl Cl 0.1484 0.1585 'International Tables Vol C Tables 4.2.6.8 and 6.1.1.4'

loop_
_geom_angle_atom_site_label_1
_geom_angle_atom_site_label_2
_geom_angle_atom_site_label_3
_geom_angle
_geom_angle_site_symmetry_1
_geom_angle_site_symmetry_3
_geom_angle_publ_flag
O12 Al1 O12 107.3(3) . 2_655 ?
O12 Al1 O1 110.51(17) . . ?
O12 Al1 O1 111.22(19) 2_655 . ?
O12 Al1 O1 111.22(19) . 2_655 ?
O12 Al1 O1 110.51(17) 2_655 2_655 ?
O1 Al1 O1 106.1(3) . 2_655 ?
P1 O1 Al1 140.5(3) . . ?
O2 P1 O3 112.3(2) . . ?
O2 P1 O1 111.6(2) . . ?
O3 P1 O1 109.4(2) . . ?
O2 P1 C4 107.6(2) . . ?
O3 P1 C4 111.6(2) . . ?
O1 P1 C4 104.2(2) . . ?
O11 Al2 O2 95.65(18) . . ?
O11 Al2 O50 91.42(19) . . ?
O2 Al2 O50 96.20(17) . . ?
O11 Al2 O25 90.80(19) . . ?
O2 Al2 O25 86.96(19) . . ?
O50 Al2 O25 175.94(18) . . ?
O11 Al2 O30 91.5(2) . . ?
O2 Al2 O30 169.5(2) . . ?
O50 Al2 O30 91.2(2) . . ?
O25 Al2 O30 85.3(2) . . ?
O11 Al2 O20 175.2(2) . . ?
O2 Al2 O20 89.0(2) . . ?
O50 Al2 O20 89.26(19) . . ?
O25 Al2 O20 88.3(2) . . ?
O30 Al2 O20 83.8(2) . . ?
P1 O2 Al2 131.1(3) . . ?
O3 Al3 O50 94.52(19) . . ?
O3 Al3 O13 95.62(17) . . ?
O50 Al3 O13 91.30(17) . . ?
O3 Al3 O45 88.4(2) . . ?
O50 Al3 O45 175.24(19) . . ?
O13 Al3 O45 92.1(2) . . ?
O3 Al3 O35 169.96(18) . . ?
O50 Al3 O35 91.8(2) . . ?
O13 Al3 O35 92.01(18) . . ?
O45 Al3 O35 84.8(2) . . ?
O3 Al3 O40 90.78(19) . . ?
O50 Al3 O40 88.8(2) . . ?
O13 Al3 O40 173.6(2) . . ?
O45 Al3 O40 87.5(2) . . ?
O35 Al3 O40 81.6(2) . . ?
P1 O3 Al3 138.8(2) . . ?
C9 C4 C5 119.0(5) . . ?
C9 C4 P1 120.4(4) . . ?
C5 C4 P1 120.6(4) . . ?
C6 C5 C4 119.4(6) . . ?
C7 C6 C5 120.8(7) . . ?
C6 C7 C8 120.2(7) . . ?
C9 C8 C7 120.8(7) . . ?
C8 C9 C4 119.7(7) . . ?
O13 P10 O11 112.6(2) . . ?
O13 P10 O12 111.0(2) . . ?
O11 P10 O12 109.4(2) . . ?
O13 P10 C14 110.2(3) . . ?
O11 P10 C14 108.5(2) . . ?
O12 P10 C14 104.9(2) . . ?
P10 O11 Al2 138.2(2) . . ?
P10 O12 Al1 139.7(2) . . ?
P10 O13 Al3 131.7(3) . . ?
C19 C14 C15 118.8(6) . . ?
C19 C14 P10 118.9(5) . . ?
C15 C14 P10 122.4(5) . . ?
C16 C15 C14 120.7(7) . . ?
C17 C16 C15 119.7(9) . . ?
C16 C17 C18 120.4(7) . . ?
C19 C18 C17 120.0(7) . . ?
C18 C19 C14 120.4(8) . . ?
C22 O20 Al2 132.3(4) . . ?
O20 C22 C23 110.1(7) . . ?
O20 C22 C21 108.1(6) . . ?
C23 C22 C21 115.7(7) . . ?
C22 C23 C24 113.9(11) . . ?
C27 O25 Al2 125.9(4) . . ?
O25 C27 C26 106.6(10) . . ?
O25 C27 C28 107.9(7) . . ?
C26 C27 C28 120.3(11) . . ?
C29 C28 C27 107.0(15) . . ?
C32 O30 Al2 137.0(6) . . ?
C33 C32 O30 124.1(19) . . ?
C33 C32 C31 114.9(12) . . ?
O30 C32 C31 105.4(15) . . ?
C32 C33 C34 93(4) . . ?
C37 O35 Al3 132.0(4) . . ?
O35 C37 C38 113.0(8) . . ?
O35 C37 C36 106.1(7) . . ?
C38 C37 C36 112.1(8) . . ?
C37 C38 C39 109.0(13) . . ?
C42 O40 Al3 132.2(4) . . ?
C43 C42 O40 120.4(10) . . ?
C43 C42 C41 114.6(9) . . ?
O40 C42 C41 105.2(8) . . ?
C42 C43 C44 105(3) . . ?
C47 O45 Al3 130.0(4) . . ?
O45 C47 C48 103.3(8) . . ?
O45 C47 C46 107.3(8) . . ?
C48 C47 C46 124.0(12) . . ?
C49 C48 C47 106.4(13) . . ?
Al3 O50 Al2 129.4(2) . . ?
C92 C90 O95B 48(2) . . ?
C93 C91 C92 68(3) . . ?
O95B C92 C91 126(2) . . ?
O95B C92 C94 108(2) . . ?
C91 C92 C94 91(5) . . ?
O95B C92 O95A 31.3(8) . . ?
C91 C92 O95A 117(3) . . ?
C94 C92 O95A 79(2) . . ?
O95B C92 C90 75(2) . . ?
C91 C92 C90 83(4) . . ?
C94 C92 C90 174(3) . . ?
O95A C92 C90 103(2) . . ?
O95B C92 C93 119(3) . . ?
C91 C92 C93 56(5) . . ?
C94 C92 C93 36(3) . . ?
O95A C92 C93 88(3) . . ?
C90 C92 C93 138(4) . . ?
C94 C93 C91 118(10) . . ?
C94 C93 C92 64(6) . . ?
C91 C93 C92 56(5) . . ?
C93 C94 C92 80(7) . . ?
O95B O95A C92 68(3) . . ?
O95A O95B C92 80(3) . . ?
O95A O95B C90 130(4) . . ?
C92 O95B C90 57(2) . . ?

loop_
_geom_bond_atom_site_label_1
_geom_bond_atom_site_label_2
_geom_bond_distance
_geom_bond_site_symmetry_2
_geom_bond_publ_flag
Al1 O12 1.740(4) . ?
Al1 O12 1.740(4) 2_655 ?
Al1 O1 1.743(4) . ?
Al1 O1 1.743(4) 2_655 ?
O1 P1 1.543(4) . ?
P1 O2 1.517(4) . ?
P1 O3 1.523(4) . ?
P1 C4 1.798(5) . ?
Al2 O11 1.854(4) . ?
Al2 O2 1.857(4) . ?
Al2 O50 1.872(4) . ?
Al2 O25 1.952(5) . ?
Al2 O30 1.965(5) . ?
Al2 O20 1.981(4) . ?
Al3 O3 1.860(4) . ?
Al3 O50 1.863(4) . ?
Al3 O13 1.872(4) . ?
Al3 O45 1.927(5) . ?
Al3 O35 1.974(5) . ?
Al3 O40 1.990(4) . ?
C4 C9 1.400(8) . ?
C4 C5 1.410(9) . ?
C5 C6 1.398(10) . ?
C6 C7 1.347(12) . ?
C7 C8 1.394(12) . ?
C8 C9 1.375(10) . ?
P10 O13 1.523(4) . ?
P10 O11 1.533(4) . ?
P10 O12 1.539(4) . ?
P10 C14 1.802(5) . ?
C14 C19 1.400(9) . ?
C14 C15 1.400(9) . ?
C15 C16 1.397(11) . ?
C16 C17 1.376(14) . ?
C17 C18 1.398(13) . ?
C18 C19 1.387(10) . ?
O20 C22 1.462(9) . ?
C21 C22 1.513(11) . ?
C22 C23 1.487(12) . ?
C23 C24 1.52(2) . ?
O25 C27 1.466(8) . ?
C26 C27 1.526(18) . ?
C27 C28 1.543(18) . ?
C28 C29 1.462(19) . ?
O30 C32 1.362(14) . ?
C31 C32 1.56(3) . ?
C32 C33 1.27(2) . ?
C33 C34 1.94(7) . ?
O35 C37 1.447(9) . ?
C36 C37 1.521(15) . ?
C37 C38 1.486(15) . ?
C38 C39 1.57(2) . ?
O40 C42 1.439(9) . ?
C41 C42 1.556(16) . ?
C42 C43 1.399(17) . ?
C43 C44 1.515(18) . ?
O45 C47 1.447(9) . ?
C46 C47 1.617(19) . ?
C47 C48 1.59(2) . ?
C48 C49 1.488(17) . ?
C90 C92 1.65(7) . ?
C90 O95B 1.91(6) . ?
C91 C93 1.49(14) . ?
C91 C92 1.49(4) . ?
C92 O95B 1.47(3) . ?
C92 C94 1.52(6) . ?
C92 O95A 1.56(2) . ?
C92 C93 1.66(9) . ?
C93 C94 0.98(8) . ?
O95A O95B 0.821(19) . ?
